data_7247842
loop_
_publ_author_name
'Luo, Zheng'
'Hu, Huayou'
'Wang, Chao'
'Yang, Zhen'
'Wang, Yefei'

_publ_section_title
;
 A domino reaction for the synthesis of pyrrolo[2,1-a]isoquinolines from
 2-aryl-pyrrolidines and alkynes promoted by a four-component catalytic
 system under aerobic conditions
;
_journal_issue 50
_journal_name_full 'RSC Advances'
_journal_page_first 35617
_journal_page_last 35620
_journal_paper_doi 10.1039/D3RA07653A
_journal_volume 13
_journal_year 2023
_chemical_formula_moiety 'C30 H22 N2 O8'
_chemical_formula_sum 'C30 H22 N2 O8'
_chemical_formula_weight 538.49
_space_group_crystal_system triclinic
_space_group_IT_number 2
_space_group_name_Hall '-P 1'
_space_group_name_H-M_alt 'P -1'
_atom_sites_solution_hydrogens geom
_audit_creation_method SHELXL-2014/7
_audit_update_record
;
2023-10-06 deposited with the CCDC.	2023-12-01 downloaded from the CCDC.
;
_cell_angle_alpha 77.9970(10)
_cell_angle_beta 76.9340(10)
_cell_angle_gamma 62.4550(10)
_cell_formula_units_Z 2
_cell_length_a 10.4827(4)
_cell_length_b 11.1537(4)
_cell_length_c 12.5636(5)
_cell_measurement_reflns_used 3973
_cell_measurement_temperature 172(2)
_cell_measurement_theta_max 25.35
_cell_measurement_theta_min 2.82
_cell_volume 1259.59(8)
_computing_structure_refinement 'SHELXL-2014/7 (Sheldrick, 2014)'
_diffrn_ambient_temperature 172(2)
_diffrn_measured_fraction_theta_full 0.985
_diffrn_measured_fraction_theta_max 0.982
_diffrn_measurement_device_type 'PHOTON 100 CMOS detector'
_diffrn_measurement_method 'omega scan'
_diffrn_radiation_type MoK\a
_diffrn_radiation_wavelength 0.71073
_diffrn_reflns_av_R_equivalents 0.0263
_diffrn_reflns_av_unetI/netI 0.0361
_diffrn_reflns_Laue_measured_fraction_full 0.985
_diffrn_reflns_Laue_measured_fraction_max 0.982
_diffrn_reflns_limit_h_max 12
_diffrn_reflns_limit_h_min -12
_diffrn_reflns_limit_k_max 13
_diffrn_reflns_limit_k_min -12
_diffrn_reflns_limit_l_max 15
_diffrn_reflns_limit_l_min -14
_diffrn_reflns_number 9660
_diffrn_reflns_point_group_measured_fraction_full 0.985
_diffrn_reflns_point_group_measured_fraction_max 0.982
_diffrn_reflns_theta_full 25.242
_diffrn_reflns_theta_max 25.380
_diffrn_reflns_theta_min 2.819
_diffrn_source 'fine-focus sealed tube'
_exptl_absorpt_coefficient_mu 0.104
_exptl_absorpt_correction_T_max 0.7452
_exptl_absorpt_correction_T_min 0.6614
_exptl_absorpt_correction_type multi-scan
_exptl_absorpt_process_details 'SADABS (Bruker, 2014)'
_exptl_crystal_density_diffrn 1.420
_exptl_crystal_description block
_exptl_crystal_F_000 560
_exptl_crystal_size_max 0.450
_exptl_crystal_size_mid 0.380
_exptl_crystal_size_min 0.350
_refine_diff_density_max 0.670
_refine_diff_density_min -0.200
_refine_diff_density_rms 0.042
_refine_ls_extinction_method none
_refine_ls_goodness_of_fit_ref 1.037
_refine_ls_hydrogen_treatment constr
_refine_ls_matrix_type full
_refine_ls_number_parameters 364
_refine_ls_number_reflns 4555
_refine_ls_number_restraints 0
_refine_ls_restrained_S_all 1.037
_refine_ls_R_factor_all 0.0584
_refine_ls_R_factor_gt 0.0408
_refine_ls_shift/su_max 0.000
_refine_ls_shift/su_mean 0.000
_refine_ls_structure_factor_coef Fsqd
_refine_ls_weighting_details 'w=1/[\s^2^(Fo^2^)+(0.0437P)^2^+0.5260P] where P=(Fo^2^+2Fc^2^)/3'
_refine_ls_weighting_scheme calc
_refine_ls_wR_factor_gt 0.0932
_refine_ls_wR_factor_ref 0.1050
_reflns_Friedel_coverage 0.000
_reflns_number_gt 3552
_reflns_number_total 4555
_reflns_threshold_expression 'I > 2\s(I)'
_cod_data_source_file d3ra07653a2.cif
_cod_data_source_block 1
_cod_database_code 7247842
_shelx_shelxl_version_number 2014/7
_shelx_space_group_comment
;
The symmetry employed for this shelxl refinement is uniquely defined
by the following loop, which should always be used as a source of
symmetry information in preference to the above space-group names.
They are only intended as comments.
;
_shelx_estimated_absorpt_t_min 0.954
_shelx_estimated_absorpt_t_max 0.964

loop_
_space_group_symop_operation_xyz
'x, y, z'
'-x, -y, -z'

loop_
_atom_site_label
_atom_site_type_symbol
_atom_site_fract_x
_atom_site_fract_y
_atom_site_fract_z
_atom_site_U_iso_or_equiv
_atom_site_adp_type
_atom_site_occupancy
_atom_site_site_symmetry_order
_atom_site_calc_flag
_atom_site_refinement_flags_posn
_atom_site_refinement_flags_adp
_atom_site_refinement_flags_occupancy
_atom_site_disorder_assembly
_atom_site_disorder_group
C1 C 0.74954(18) 0.54160(17) 0.40654(14) 0.0221(4) Uani 1 1 d . . . . .
C2 C 0.74382(18) 0.60359(17) 0.29994(14) 0.0232(4) Uani 1 1 d . . . . .
C3 C 0.63160(18) 0.73878(17) 0.30067(14) 0.0223(4) Uani 1 1 d . . . . .
C4 C 0.56870(18) 0.75696(16) 0.40941(14) 0.0207(4) Uani 1 1 d . . . . .
C5 C 0.45292(17) 0.86947(16) 0.46419(14) 0.0216(4) Uani 1 1 d . . . . .
C6 C 0.37003(18) 0.99421(17) 0.40513(16) 0.0260(4) Uani 1 1 d . . . . .
H6 H 0.3877 1.0050 0.3270 0.031 Uiso 1 1 calc R U . . .
C7 C 0.26352(19) 1.10058(18) 0.46017(16) 0.0291(4) Uani 1 1 d . . . . .
H7 H 0.2086 1.1843 0.4194 0.035 Uiso 1 1 calc R U . . .
C8 C 0.23532(19) 1.08697(18) 0.57471(17) 0.0297(4) Uani 1 1 d . . . . .
H8 H 0.1621 1.1612 0.6118 0.036 Uiso 1 1 calc R U . . .
C9 C 0.31428(19) 0.96517(18) 0.63396(16) 0.0275(4) Uani 1 1 d . . . . .
H9 H 0.2946 0.9559 0.7121 0.033 Uiso 1 1 calc R U . . .
C10 C 0.42339(18) 0.85467(17) 0.58032(14) 0.0225(4) Uani 1 1 d . . . . .
C11 C 0.50666(18) 0.72563(17) 0.64225(14) 0.0228(4) Uani 1 1 d . . . . .
C12 C 0.61222(18) 0.62005(17) 0.59083(14) 0.0211(4) Uani 1 1 d . . . . .
C13 C 0.85196(18) 0.39763(17) 0.44110(14) 0.0216(4) Uani 1 1 d . . . . .
C14 C 0.9010(2) 0.16858(18) 0.44535(19) 0.0364(5) Uani 1 1 d . . . . .
H14A H 0.9848 0.1439 0.3866 0.055 Uiso 1 1 calc R U . . .
H14B H 0.8491 0.1140 0.4475 0.055 Uiso 1 1 calc R U . . .
H14C H 0.9347 0.1510 0.5162 0.055 Uiso 1 1 calc R U . . .
C15 C 0.82986(19) 0.53617(18) 0.20071(15) 0.0258(4) Uani 1 1 d . . . . .
C16 C 1.0382(2) 0.3433(2) 0.13648(18) 0.0445(5) Uani 1 1 d . . . . .
H16A H 0.9758 0.3206 0.1050 0.067 Uiso 1 1 calc R U . . .
H16B H 1.1160 0.2594 0.1654 0.067 Uiso 1 1 calc R U . . .
H16C H 1.0809 0.3943 0.0793 0.067 Uiso 1 1 calc R U . . .
C17 C 0.60311(19) 0.83907(17) 0.20004(14) 0.0254(4) Uani 1 1 d . . . . .
C18 C 0.7168(2) 0.9303(2) 0.04303(16) 0.0426(5) Uani 1 1 d . . . . .
H18A H 0.6772 0.9009 -0.0047 0.064 Uiso 1 1 calc R U . . .
H18B H 0.8142 0.9209 0.0086 0.064 Uiso 1 1 calc R U . . .
H18C H 0.6530 1.0258 0.0538 0.064 Uiso 1 1 calc R U . . .
C19 C 0.47402(19) 0.70907(18) 0.76522(15) 0.0273(4) Uani 1 1 d . . . . .
C20 C 0.5607(2) 0.7198(2) 0.82820(16) 0.0362(5) Uani 1 1 d . . . . .
H20 H 0.6396 0.7405 0.7929 0.043 Uiso 1 1 calc R U . . .
C21 C 0.5331(3) 0.7005(2) 0.94196(17) 0.0451(5) Uani 1 1 d . . . . .
H21 H 0.5937 0.7068 0.9844 0.054 Uiso 1 1 calc R U . . .
C22 C 0.4176(3) 0.6722(2) 0.99362(17) 0.0497(6) Uani 1 1 d . . . . .
H22 H 0.3994 0.6578 1.0717 0.060 Uiso 1 1 calc R U . . .
C23 C 0.3290(3) 0.6646(3) 0.93259(18) 0.0532(6) Uani 1 1 d . . . . .
H23 H 0.2481 0.6472 0.9685 0.064 Uiso 1 1 calc R U . . .
C24 C 0.3572(2) 0.6822(2) 0.81849(17) 0.0422(5) Uani 1 1 d . . . . .
H24 H 0.2961 0.6759 0.7766 0.051 Uiso 1 1 calc R U . . .
C25 C 0.69459(18) 0.48323(17) 0.65041(14) 0.0222(4) Uani 1 1 d . . . . .
C26 C 0.81711(19) 0.45457(18) 0.69526(15) 0.0278(4) Uani 1 1 d . . . . .
H26 H 0.8494 0.5230 0.6884 0.033 Uiso 1 1 calc R U . . .
C27 C 0.8922(2) 0.32670(19) 0.74977(15) 0.0308(4) Uani 1 1 d . . . . .
H27 H 0.9748 0.3068 0.7817 0.037 Uiso 1 1 calc R U . . .
C28 C 0.8436(2) 0.22897(18) 0.75642(14) 0.0282(4) Uani 1 1 d . . . . .
C29 C 0.7220(2) 0.25429(19) 0.71459(15) 0.0305(4) Uani 1 1 d . . . . .
H29 H 0.6906 0.1852 0.7215 0.037 Uiso 1 1 calc R U . . .
C30 C 0.64602(19) 0.38362(18) 0.66199(15) 0.0272(4) Uani 1 1 d . . . . .
H30 H 0.5605 0.4042 0.6338 0.033 Uiso 1 1 calc R U . . .
N1 N 0.64405(14) 0.63449(13) 0.47452(11) 0.0203(3) Uani 1 1 d . . . . .
N2 N 0.92659(19) 0.09048(18) 0.80936(14) 0.0406(4) Uani 1 1 d . . . . .
O1 O 0.80379(13) 0.31199(12) 0.42433(11) 0.0281(3) Uani 1 1 d . . . . .
O2 O 0.96399(13) 0.36451(12) 0.47345(11) 0.0303(3) Uani 1 1 d . . . . .
O3 O 0.95212(14) 0.42585(13) 0.22484(10) 0.0344(3) Uani 1 1 d . . . . .
O4 O 0.79543(16) 0.57275(15) 0.11042(11) 0.0410(4) Uani 1 1 d . . . . .
O5 O 0.72566(14) 0.84630(13) 0.14898(10) 0.0333(3) Uani 1 1 d . . . . .
O6 O 0.48737(15) 0.90439(15) 0.16779(11) 0.0406(4) Uani 1 1 d . . . . .
O7 O 1.0170(2) 0.07378(18) 0.86389(17) 0.0711(6) Uani 1 1 d . . . . .
O8 O 0.9018(2) -0.00143(15) 0.79464(15) 0.0587(5) Uani 1 1 d . . . . .

loop_
_atom_site_aniso_label
_atom_site_aniso_U_11
_atom_site_aniso_U_22
_atom_site_aniso_U_33
_atom_site_aniso_U_23
_atom_site_aniso_U_13
_atom_site_aniso_U_12
C1 0.0210(8) 0.0213(8) 0.0225(9) -0.0045(7) -0.0026(7) -0.0077(7)
C2 0.0225(9) 0.0225(8) 0.0226(9) -0.0032(7) -0.0027(7) -0.0081(7)
C3 0.0208(8) 0.0228(8) 0.0233(9) -0.0017(7) -0.0044(7) -0.0094(7)
C4 0.0203(8) 0.0197(8) 0.0240(9) -0.0006(7) -0.0052(7) -0.0101(7)
C5 0.0183(8) 0.0216(8) 0.0273(9) -0.0038(7) -0.0034(7) -0.0104(7)
C6 0.0219(9) 0.0231(9) 0.0314(10) -0.0016(8) -0.0041(7) -0.0089(7)
C7 0.0209(9) 0.0223(9) 0.0429(11) -0.0020(8) -0.0060(8) -0.0087(7)
C8 0.0198(9) 0.0259(9) 0.0438(12) -0.0115(8) -0.0026(8) -0.0083(7)
C9 0.0221(9) 0.0306(10) 0.0311(10) -0.0109(8) -0.0019(7) -0.0106(8)
C10 0.0183(8) 0.0249(9) 0.0267(9) -0.0058(7) -0.0032(7) -0.0103(7)
C11 0.0212(8) 0.0265(9) 0.0231(9) -0.0055(7) -0.0029(7) -0.0114(7)
C12 0.0216(8) 0.0241(9) 0.0196(8) -0.0027(7) -0.0043(7) -0.0112(7)
C13 0.0215(9) 0.0220(8) 0.0191(8) -0.0039(7) -0.0008(7) -0.0080(7)
C14 0.0348(11) 0.0196(9) 0.0539(13) -0.0052(9) -0.0119(9) -0.0084(8)
C15 0.0264(9) 0.0256(9) 0.0241(10) -0.0025(7) -0.0015(7) -0.0115(8)
C16 0.0388(12) 0.0421(12) 0.0369(12) -0.0168(10) 0.0053(9) -0.0044(10)
C17 0.0283(10) 0.0243(9) 0.0227(9) -0.0016(7) -0.0050(7) -0.0108(8)
C18 0.0509(13) 0.0426(12) 0.0276(11) 0.0097(9) -0.0020(9) -0.0223(10)
C19 0.0277(9) 0.0251(9) 0.0247(9) -0.0054(7) -0.0031(7) -0.0072(8)
C20 0.0381(11) 0.0392(11) 0.0321(11) -0.0074(9) -0.0082(9) -0.0151(9)
C21 0.0532(14) 0.0471(13) 0.0316(11) -0.0110(10) -0.0160(10) -0.0122(11)
C22 0.0610(15) 0.0497(13) 0.0211(10) -0.0054(10) -0.0020(10) -0.0113(12)
C23 0.0527(14) 0.0712(16) 0.0309(12) -0.0025(11) 0.0058(10) -0.0298(13)
C24 0.0400(12) 0.0621(14) 0.0290(11) -0.0055(10) 0.0000(9) -0.0283(11)
C25 0.0232(9) 0.0239(9) 0.0177(8) -0.0049(7) -0.0008(7) -0.0087(7)
C26 0.0284(10) 0.0270(9) 0.0306(10) -0.0036(8) -0.0078(8) -0.0126(8)
C27 0.0280(10) 0.0345(10) 0.0273(10) -0.0016(8) -0.0098(8) -0.0099(8)
C28 0.0300(10) 0.0240(9) 0.0217(9) 0.0016(8) -0.0024(7) -0.0070(8)
C29 0.0354(10) 0.0280(9) 0.0297(10) -0.0008(8) -0.0012(8) -0.0179(8)
C30 0.0261(9) 0.0311(10) 0.0255(9) -0.0001(8) -0.0055(7) -0.0140(8)
N1 0.0201(7) 0.0192(7) 0.0199(7) -0.0020(6) -0.0032(6) -0.0072(6)
N2 0.0396(10) 0.0343(10) 0.0347(10) 0.0062(8) -0.0049(8) -0.0097(8)
O1 0.0261(6) 0.0209(6) 0.0365(7) -0.0030(5) -0.0087(5) -0.0080(5)
O2 0.0247(7) 0.0267(7) 0.0376(8) -0.0065(6) -0.0102(6) -0.0060(5)
O3 0.0311(7) 0.0327(7) 0.0246(7) -0.0077(6) 0.0014(6) -0.0023(6)
O4 0.0443(8) 0.0439(8) 0.0236(7) -0.0073(6) -0.0068(6) -0.0078(7)
O5 0.0342(7) 0.0370(7) 0.0268(7) 0.0060(6) -0.0033(6) -0.0185(6)
O6 0.0321(8) 0.0466(8) 0.0324(8) 0.0102(7) -0.0104(6) -0.0118(7)
O7 0.0694(12) 0.0547(11) 0.0843(14) 0.0256(10) -0.0502(11) -0.0194(9)
O8 0.0731(12) 0.0285(8) 0.0675(12) 0.0066(8) -0.0173(9) -0.0183(8)

loop_
_atom_type_symbol
_atom_type_description
_atom_type_scat_dispersion_real
_atom_type_scat_dispersion_imag
_atom_type_scat_source
C C 0.0033 0.0016 'International Tables Vol C Tables 4.2.6.8 and 6.1.1.4'
H H 0.0000 0.0000 'International Tables Vol C Tables 4.2.6.8 and 6.1.1.4'
N N 0.0061 0.0033 'International Tables Vol C Tables 4.2.6.8 and 6.1.1.4'
O O 0.0106 0.0060 'International Tables Vol C Tables 4.2.6.8 and 6.1.1.4'

loop_
_geom_angle_atom_site_label_1
_geom_angle_atom_site_label_2
_geom_angle_atom_site_label_3
_geom_angle
_geom_angle_site_symmetry_1
_geom_angle_site_symmetry_3
_geom_angle_publ_flag
C2 C1 N1 107.99(14) . . ?
C2 C1 C13 125.29(15) . . ?
N1 C1 C13 126.72(15) . . ?
C1 C2 C3 108.53(15) . . ?
C1 C2 C15 125.46(15) . . ?
C3 C2 C15 125.74(15) . . ?
C4 C3 C2 107.35(14) . . ?
C4 C3 C17 129.45(15) . . ?
C2 C3 C17 123.01(16) . . ?
C3 C4 N1 107.20(14) . . ?
C3 C4 C5 134.45(15) . . ?
N1 C4 C5 118.33(15) . . ?
C6 C5 C10 118.94(16) . . ?
C6 C5 C4 121.94(16) . . ?
C10 C5 C4 119.11(15) . . ?
C7 C6 C5 120.35(17) . . ?
C7 C6 H6 119.8 . . ?
C5 C6 H6 119.8 . . ?
C6 C7 C8 120.88(17) . . ?
C6 C7 H7 119.6 . . ?
C8 C7 H7 119.6 . . ?
C9 C8 C7 119.63(17) . . ?
C9 C8 H8 120.2 . . ?
C7 C8 H8 120.2 . . ?
C8 C9 C10 120.89(17) . . ?
C8 C9 H9 119.6 . . ?
C10 C9 H9 119.6 . . ?
C9 C10 C5 119.30(16) . . ?
C9 C10 C11 121.20(16) . . ?
C5 C10 C11 119.49(15) . . ?
C12 C11 C10 121.20(16) . . ?
C12 C11 C19 119.22(15) . . ?
C10 C11 C19 119.58(15) . . ?
C11 C12 N1 119.73(15) . . ?
C11 C12 C25 123.13(15) . . ?
N1 C12 C25 117.06(14) . . ?
O2 C13 O1 125.29(15) . . ?
O2 C13 C1 124.64(15) . . ?
O1 C13 C1 109.96(14) . . ?
O1 C14 H14A 109.5 . . ?
O1 C14 H14B 109.5 . . ?
H14A C14 H14B 109.5 . . ?
O1 C14 H14C 109.5 . . ?
H14A C14 H14C 109.5 . . ?
H14B C14 H14C 109.5 . . ?
O4 C15 O3 123.82(17) . . ?
O4 C15 C2 125.07(16) . . ?
O3 C15 C2 111.10(15) . . ?
O3 C16 H16A 109.5 . . ?
O3 C16 H16B 109.5 . . ?
H16A C16 H16B 109.5 . . ?
O3 C16 H16C 109.5 . . ?
H16A C16 H16C 109.5 . . ?
H16B C16 H16C 109.5 . . ?
O6 C17 O5 124.11(16) . . ?
O6 C17 C3 125.89(16) . . ?
O5 C17 C3 109.99(14) . . ?
O5 C18 H18A 109.5 . . ?
O5 C18 H18B 109.5 . . ?
H18A C18 H18B 109.5 . . ?
O5 C18 H18C 109.5 . . ?
H18A C18 H18C 109.5 . . ?
H18B C18 H18C 109.5 . . ?
C20 C19 C24 118.74(18) . . ?
C20 C19 C11 120.57(17) . . ?
C24 C19 C11 120.69(17) . . ?
C21 C20 C19 120.6(2) . . ?
C21 C20 H20 119.7 . . ?
C19 C20 H20 119.7 . . ?
C22 C21 C20 119.9(2) . . ?
C22 C21 H21 120.0 . . ?
C20 C21 H21 120.0 . . ?
C23 C22 C21 120.2(2) . . ?
C23 C22 H22 119.9 . . ?
C21 C22 H22 119.9 . . ?
C22 C23 C24 120.2(2) . . ?
C22 C23 H23 119.9 . . ?
C24 C23 H23 119.9 . . ?
C19 C24 C23 120.4(2) . . ?
C19 C24 H24 119.8 . . ?
C23 C24 H24 119.8 . . ?
C30 C25 C26 119.80(15) . . ?
C30 C25 C12 118.85(15) . . ?
C26 C25 C12 121.34(15) . . ?
C27 C26 C25 120.32(16) . . ?
C27 C26 H26 119.8 . . ?
C25 C26 H26 119.8 . . ?
C28 C27 C26 118.24(17) . . ?
C28 C27 H27 120.9 . . ?
C26 C27 H27 120.9 . . ?
C29 C28 C27 122.97(16) . . ?
C29 C28 N2 118.18(17) . . ?
C27 C28 N2 118.84(17) . . ?
C28 C29 C30 118.23(16) . . ?
C28 C29 H29 120.9 . . ?
C30 C29 H29 120.9 . . ?
C29 C30 C25 120.38(16) . . ?
C29 C30 H30 119.8 . . ?
C25 C30 H30 119.8 . . ?
C1 N1 C4 108.92(13) . . ?
C1 N1 C12 128.96(14) . . ?
C4 N1 C12 122.09(14) . . ?
O7 N2 O8 123.77(18) . . ?
O7 N2 C28 118.18(18) . . ?
O8 N2 C28 118.04(17) . . ?
C13 O1 C14 115.00(13) . . ?
C15 O3 C16 116.16(15) . . ?
C17 O5 C18 115.81(15) . . ?

loop_
_geom_bond_atom_site_label_1
_geom_bond_atom_site_label_2
_geom_bond_distance
_geom_bond_site_symmetry_2
_geom_bond_publ_flag
C1 C2 1.374(2) . ?
C1 N1 1.381(2) . ?
C1 C13 1.499(2) . ?
C2 C3 1.421(2) . ?
C2 C15 1.479(2) . ?
C3 C4 1.388(2) . ?
C3 C17 1.487(2) . ?
C4 N1 1.410(2) . ?
C4 C5 1.447(2) . ?
C5 C6 1.409(2) . ?
C5 C10 1.412(2) . ?
C6 C7 1.378(3) . ?
C6 H6 0.9500 . ?
C7 C8 1.393(3) . ?
C7 H7 0.9500 . ?
C8 C9 1.379(3) . ?
C8 H8 0.9500 . ?
C9 C10 1.405(2) . ?
C9 H9 0.9500 . ?
C10 C11 1.455(2) . ?
C11 C12 1.348(2) . ?
C11 C19 1.496(2) . ?
C12 N1 1.416(2) . ?
C12 C25 1.494(2) . ?
C13 O2 1.197(2) . ?
C13 O1 1.338(2) . ?
C14 O1 1.451(2) . ?
C14 H14A 0.9800 . ?
C14 H14B 0.9800 . ?
C14 H14C 0.9800 . ?
C15 O4 1.200(2) . ?
C15 O3 1.346(2) . ?
C16 O3 1.448(2) . ?
C16 H16A 0.9800 . ?
C16 H16B 0.9800 . ?
C16 H16C 0.9800 . ?
C17 O6 1.204(2) . ?
C17 O5 1.331(2) . ?
C18 O5 1.454(2) . ?
C18 H18A 0.9800 . ?
C18 H18B 0.9800 . ?
C18 H18C 0.9800 . ?
C19 C20 1.389(3) . ?
C19 C24 1.386(3) . ?
C20 C21 1.384(3) . ?
C20 H20 0.9500 . ?
C21 C22 1.378(3) . ?
C21 H21 0.9500 . ?
C22 C23 1.371(3) . ?
C22 H22 0.9500 . ?
C23 C24 1.388(3) . ?
C23 H23 0.9500 . ?
C24 H24 0.9500 . ?
C25 C30 1.392(2) . ?
C25 C26 1.393(2) . ?
C26 C27 1.386(2) . ?
C26 H26 0.9500 . ?
C27 C28 1.382(3) . ?
C27 H27 0.9500 . ?
C28 C29 1.375(3) . ?
C28 N2 1.475(2) . ?
C29 C30 1.389(2) . ?
C29 H29 0.9500 . ?
C30 H30 0.9500 . ?
N2 O7 1.217(2) . ?
N2 O8 1.225(2) . ?
